data_2210840
loop_
_publ_author_name
'Feng Xu'
'Wei-Xiao Hu'

_publ_section_title
;
 6-(4-Chlorobenzyl)-3-phenyl-1,2,4,5-tetrazine
;
_journal_coeditor_code XU2128
_journal_issue 10
_journal_name_full 'Acta Crystallographica Section E'
_journal_page_first o4636
_journal_page_last o4637
_journal_paper_doi 10.1107/S1600536806038244
_journal_volume 62
_journal_year 2006
_chemical_formula_iupac 'C15 H11 Cl N4'
_chemical_formula_moiety 'C15 H11 Cl N4'
_chemical_formula_sum 'C15 H11 Cl N4'
_chemical_formula_weight 282.73
_chemical_melting_point 417.0(10)
_chemical_name_systematic
;
6-(4-Chlorobenzyl)-3-phenyl-1,2,4,5-tetrazine
;
_space_group_IT_number 14
_symmetry_cell_setting monoclinic
_symmetry_space_group_name_Hall '-P 2ybc'
_symmetry_space_group_name_H-M 'P 1 21/c 1'
_atom_sites_solution_hydrogens geom
_atom_sites_solution_primary direct
_atom_sites_solution_secondary difmap
_audit_creation_method SHELXL-97
_cell_angle_alpha 90.00
_cell_angle_beta 112.661(12)
_cell_angle_gamma 90.00
_cell_formula_units_Z 4
_cell_length_a 6.246(2)
_cell_length_b 16.671(6)
_cell_length_c 14.173(4)
_cell_measurement_reflns_used 915
_cell_measurement_temperature 293(2)
_cell_measurement_theta_max 23.6
_cell_measurement_theta_min 2.9
_cell_volume 1361.9(8)
_computing_cell_refinement 'SAINT (Bruker, 1997)'
_computing_data_collection 'SMART (Bruker, 1997)'
_computing_data_reduction SAINT
_computing_molecular_graphics 'ORTEP-3 for Windows (Farrugia, 1999)'
_computing_publication_material SHELXL97
_computing_structure_refinement 'SHELXL97 (Sheldrick, 1997)'
_computing_structure_solution 'SHELXS97 (Sheldrick, 1997)'
_diffrn_ambient_temperature 293(2)
_diffrn_measured_fraction_theta_full 0.99
_diffrn_measured_fraction_theta_max 0.99
_diffrn_measurement_device_type 'Bruker SMART CCD area-detector'
_diffrn_measurement_method '\f and \w'
_diffrn_radiation_monochromator graphite
_diffrn_radiation_source 'fine-focus sealed tube'
_diffrn_radiation_type MoK\a
_diffrn_radiation_wavelength 0.71073
_diffrn_reflns_av_R_equivalents 0.061
_diffrn_reflns_av_sigmaI/netI 0.062
_diffrn_reflns_limit_h_max 8
_diffrn_reflns_limit_h_min -7
_diffrn_reflns_limit_k_max 21
_diffrn_reflns_limit_k_min -18
_diffrn_reflns_limit_l_max 16
_diffrn_reflns_limit_l_min -18
_diffrn_reflns_number 6707
_diffrn_reflns_theta_full 27.2
_diffrn_reflns_theta_max 27.2
_diffrn_reflns_theta_min 2.0
_diffrn_standards_number 0
_exptl_absorpt_coefficient_mu 0.275
_exptl_absorpt_correction_type none
_exptl_crystal_colour red
_exptl_crystal_density_diffrn 1.379
_exptl_crystal_density_method 'not measured'
_exptl_crystal_description prism
_exptl_crystal_F_000 584
_exptl_crystal_size_max 0.25
_exptl_crystal_size_mid 0.20
_exptl_crystal_size_min 0.20
_refine_diff_density_max 0.25
_refine_diff_density_min -0.40
_refine_ls_extinction_coef 0.058(9)
_refine_ls_extinction_expression Fc^*^=kFc[1+0.001xFc^2^\l^3^/sin(2\q)]^-1/4^
_refine_ls_extinction_method SHELXL97
_refine_ls_goodness_of_fit_ref 0.956
_refine_ls_hydrogen_treatment constr
_refine_ls_matrix_type full
_refine_ls_number_parameters 182
_refine_ls_number_reflns 2976
_refine_ls_number_restraints 0
_refine_ls_restrained_S_all 0.956
_refine_ls_R_factor_all 0.119
_refine_ls_R_factor_gt 0.077
_refine_ls_shift/su_max 0.000
_refine_ls_shift/su_mean 0.000
_refine_ls_structure_factor_coef Fsqd
_refine_ls_weighting_details 'calc w=1/[\s^2^(Fo^2^)+(0.1387P)^2^] where P=(Fo^2^+2Fc^2^)/3'
_refine_ls_weighting_scheme calc
_refine_ls_wR_factor_gt 0.201
_refine_ls_wR_factor_ref 0.233
_reflns_number_gt 1595
_reflns_number_total 2976
_reflns_threshold_expression I>2\s(I)
_cod_data_source_file xu2128.cif
_cod_data_source_block I
_cod_depositor_comments
;
The following automatic conversions were performed:

'_chemical_melting_point' value '416-418' was changed to '417.0(10)'
- the average value was taken and precision was estimated.

Automatic conversion script
Id: cif_fix_values 1646 2011-03-28 12:23:43Z adriana 

The following automatic conversions were performed:

'_chemical_melting_point' value '416-418' was changed to '417.0(10)'
- the average value was taken and precision was estimated.

Automatic conversion script
Id: cif_fix_values 1715 2011-07-08 13:25:40Z adriana 
;
_cod_original_sg_symbol_H-M 'P 21/c'
_cod_database_code 2210840
_cod_database_fobs_code 2210840

loop_
_symmetry_equiv_pos_as_xyz
'x, y, z'
'-x, y+1/2, -z+1/2'
'-x, -y, -z'
'x, -y-1/2, z-1/2'

loop_
_atom_site_type_symbol
_atom_site_label
_atom_site_fract_x
_atom_site_fract_y
_atom_site_fract_z
_atom_site_U_iso_or_equiv
_atom_site_adp_type
_atom_site_calc_flag
_atom_site_refinement_flags
_atom_site_occupancy
Cl Cl1 -0.1551(2) 0.41789(6) -0.06421(10) 0.1829(9) Uani d . 1
N N1 0.6700(4) 0.28741(14) 0.42306(19) 0.0743(7) Uani d . 1
N N2 0.8002(4) 0.33200(14) 0.50156(17) 0.0696(6) Uani d . 1
N N4 1.0480(4) 0.36180(15) 0.41684(18) 0.0754(7) Uani d . 1
N N5 0.9185(4) 0.31802(16) 0.33857(18) 0.0788(7) Uani d . 1
C C3 0.9870(4) 0.36726(14) 0.49725(19) 0.0587(6) Uani d . 1
C C6 0.7347(5) 0.28126(16) 0.3444(2) 0.0681(7) Uani d . 1
C C7 0.5910(6) 0.23043(17) 0.2550(2) 0.0841(9) Uani d . 1
H H7A 0.5187 0.1877 0.2787 0.101 Uiso calc R 1
H H7B 0.6911 0.2060 0.2251 0.101 Uiso calc R 1
C C8 0.4056(5) 0.27840(15) 0.17440(19) 0.0622(7) Uani d . 1
C C9 0.4137(6) 0.29146(19) 0.0809(2) 0.0808(9) Uani d . 1
H H9 0.5359 0.2705 0.0666 0.097 Uiso calc R 1
C C10 0.2441(8) 0.3352(2) 0.0073(2) 0.0981(11) Uani d . 1
H H10 0.2520 0.3442 -0.0560 0.118 Uiso calc R 1
C C11 0.0650(7) 0.36500(18) 0.0282(3) 0.0964(12) Uani d . 1
C C12 0.0528(5) 0.35200(19) 0.1216(3) 0.0908(10) Uani d . 1
H H12 -0.0707 0.3724 0.1354 0.109 Uiso calc R 1
C C13 0.2234(5) 0.30890(18) 0.1940(2) 0.0734(8) Uani d . 1
H H13 0.2159 0.3002 0.2575 0.088 Uiso calc R 1
C C14 1.1335(4) 0.41555(14) 0.5851(2) 0.0622(7) Uani d . 1
C C15 1.0737(6) 0.42637(17) 0.6681(2) 0.0801(9) Uani d . 1
H H15 0.9402 0.4023 0.6690 0.096 Uiso calc R 1
C C16 1.2101(7) 0.4727(2) 0.7501(3) 0.0966(11) Uani d . 1
H H16 1.1690 0.4792 0.8061 0.116 Uiso calc R 1
C C17 1.4045(7) 0.50882(19) 0.7490(3) 0.0975(12) Uani d . 1
H H17 1.4945 0.5407 0.8038 0.117 Uiso calc R 1
C C18 1.4671(6) 0.4983(2) 0.6681(3) 0.0953(11) Uani d . 1
H H18 1.6006 0.5229 0.6680 0.114 Uiso calc R 1
C C19 1.3349(5) 0.45170(19) 0.5863(3) 0.0781(8) Uani d . 1
H H19 1.3805 0.4444 0.5317 0.094 Uiso calc R 1

loop_
_atom_site_aniso_label
_atom_site_aniso_U_11
_atom_site_aniso_U_22
_atom_site_aniso_U_33
_atom_site_aniso_U_12
_atom_site_aniso_U_13
_atom_site_aniso_U_23
Cl1 0.1760(13) 0.0643(7) 0.1688(12) -0.0083(6) -0.0880(10) 0.0114(6)
N1 0.0753(15) 0.0650(15) 0.0755(16) -0.0078(11) 0.0212(13) 0.0002(11)
N2 0.0676(14) 0.0710(15) 0.0697(15) -0.0044(11) 0.0258(12) 0.0006(11)
N4 0.0666(15) 0.0874(18) 0.0710(15) -0.0001(12) 0.0250(12) 0.0021(13)
N5 0.0727(16) 0.0916(18) 0.0705(15) 0.0027(13) 0.0257(12) -0.0057(13)
C3 0.0555(14) 0.0524(14) 0.0656(15) 0.0094(11) 0.0205(12) 0.0106(11)
C6 0.0716(18) 0.0537(16) 0.0676(17) 0.0137(12) 0.0142(14) 0.0058(12)
C7 0.094(2) 0.0587(19) 0.082(2) 0.0087(15) 0.0143(17) -0.0068(14)
C8 0.0674(15) 0.0513(14) 0.0619(16) -0.0062(11) 0.0183(12) -0.0081(11)
C9 0.089(2) 0.083(2) 0.073(2) -0.0145(16) 0.0335(16) -0.0178(16)
C10 0.132(3) 0.084(2) 0.0583(19) -0.032(2) 0.015(2) 0.0008(16)
C11 0.099(2) 0.0487(18) 0.092(3) -0.0110(15) -0.0186(19) -0.0034(15)
C12 0.0645(18) 0.073(2) 0.116(3) -0.0016(14) 0.0146(18) -0.0267(19)
C13 0.0701(17) 0.0766(19) 0.0750(18) -0.0070(14) 0.0296(15) -0.0073(14)
C14 0.0631(16) 0.0473(14) 0.0662(16) 0.0103(11) 0.0140(13) 0.0107(11)
C15 0.099(2) 0.0567(18) 0.080(2) 0.0000(14) 0.0293(18) -0.0025(14)
C16 0.132(3) 0.064(2) 0.081(2) 0.007(2) 0.028(2) -0.0058(16)
C17 0.109(3) 0.0547(19) 0.090(2) 0.0050(17) -0.005(2) -0.0033(16)
C18 0.073(2) 0.071(2) 0.114(3) -0.0032(15) 0.0051(19) 0.0024(19)
C19 0.0630(17) 0.075(2) 0.087(2) 0.0001(14) 0.0179(15) 0.0044(15)

loop_
_atom_type_symbol
_atom_type_description
_atom_type_scat_dispersion_real
_atom_type_scat_dispersion_imag
_atom_type_scat_source
C C 0.0033 0.0016 'International Tables Vol C Tables 4.2.6.8 and 6.1.1.4'
H H 0.0000 0.0000 'International Tables Vol C Tables 4.2.6.8 and 6.1.1.4'
N N 0.0061 0.0033 'International Tables Vol C Tables 4.2.6.8 and 6.1.1.4'
Cl Cl 0.1484 0.1585 'International Tables Vol C Tables 4.2.6.8 and 6.1.1.4'

loop_
_geom_angle_atom_site_label_1
_geom_angle_atom_site_label_2
_geom_angle_atom_site_label_3
_geom_angle
N2 N1 C6 117.5(2)
N1 N2 C3 118.4(2)
N5 N4 C3 118.2(2)
N4 N5 C6 117.9(2)
N2 C3 N4 123.6(3)
N2 C3 C14 118.3(2)
N4 C3 C14 118.1(2)
N1 C6 N5 124.4(3)
N1 C6 C7 118.4(3)
N5 C6 C7 117.2(3)
C6 C7 C8 112.1(2)
C6 C7 H7A 109.2
C8 C7 H7A 109.2
C6 C7 H7B 109.2
C8 C7 H7B 109.2
H7A C7 H7B 107.9
C9 C8 C13 118.9(3)
C9 C8 C7 121.1(3)
C13 C8 C7 119.9(2)
C8 C9 C10 121.0(3)
C8 C9 H9 119.5
C10 C9 H9 119.5
C11 C10 C9 119.3(3)
C11 C10 H10 120.4
C9 C10 H10 120.4
C10 C11 C12 120.6(3)
C10 C11 Cl1 120.2(3)
C12 C11 Cl1 119.2(4)
C13 C12 C11 119.5(3)
C13 C12 H12 120.3
C11 C12 H12 120.3
C12 C13 C8 120.8(3)
C12 C13 H13 119.6
C8 C13 H13 119.6
C15 C14 C19 118.4(3)
C15 C14 C3 120.7(3)
C19 C14 C3 120.9(3)
C14 C15 C16 120.7(3)
C14 C15 H15 119.7
C16 C15 H15 119.7
C17 C16 C15 120.1(3)
C17 C16 H16 119.9
C15 C16 H16 119.9
C18 C17 C16 120.1(3)
C18 C17 H17 120.0
C16 C17 H17 120.0
C17 C18 C19 120.7(3)
C17 C18 H18 119.7
C19 C18 H18 119.7
C18 C19 C14 120.1(3)
C18 C19 H19 119.9
C14 C19 H19 119.9

loop_
_geom_bond_atom_site_label_1
_geom_bond_atom_site_label_2
_geom_bond_distance
Cl1 C11 1.730(3)
N1 N2 1.325(3)
N1 C6 1.328(3)
N2 C3 1.329(3)
N4 N5 1.314(3)
N4 C3 1.337(3)
N5 C6 1.332(4)
C3 C14 1.468(4)
C6 C7 1.501(4)
C7 C8 1.505(4)
C7 H7A 0.9700
C7 H7B 0.9700
C8 C9 1.363(4)
C8 C13 1.369(4)
C9 C10 1.374(5)
C9 H9 0.9300
C10 C11 1.357(5)
C10 H10 0.9300
C11 C12 1.372(5)
C12 C13 1.365(4)
C12 H12 0.9300
C13 H13 0.9300
C14 C15 1.377(4)
C14 C19 1.389(4)
C15 C16 1.382(4)
C15 H15 0.9300
C16 C17 1.361(5)
C16 H16 0.9300
C17 C18 1.358(5)
C17 H17 0.9300
C18 C19 1.376(5)
C18 H18 0.9300
C19 H19 0.9300

loop_
_geom_hbond_atom_site_label_D
_geom_hbond_atom_site_label_H
_geom_hbond_atom_site_label_A
_geom_hbond_site_symmetry_A
_geom_hbond_distance_DH
_geom_hbond_distance_HA
_geom_hbond_distance_DA
_geom_hbond_angle_DHA
_geom_hbond_publ_flag
C13 H13 N5 1_455 0.93 2.55 3.295(4) 137 y

loop_
_cod_related_entry_id
_cod_related_entry_database
_cod_related_entry_code
1 ChemSpider 21127102
